data_2202316
loop_
_publ_author_name
'Winkler, Torsten'
'Herges, Rainer'
'Jones, Peter G.'
'Dix, Ina'

_publ_section_title
;A tetrakis(secondary amide) derivative of norbornadiene:
 7-isopropylidene-<i>N,N</i>',<i>N</i>'',<i>N</i>'''-tetraphenylnorborna-2,5-diene-2,3,5,6-tetracarboxamide
;
_journal_issue 7
_journal_name_full 'Acta Crystallographica Section E'
_journal_page_first o994
_journal_page_last o996
_journal_paper_doi 10.1107/S1600536803011346
_journal_volume 59
_journal_year 2003
_chemical_formula_iupac 'C38 H32 N4 O4'
_chemical_formula_moiety 'C38 H32 N4 O4'
_chemical_formula_sum 'C38 H32 N4 O4'
_chemical_formula_weight 608.68
_chemical_name_systematic
;
7-Isopropylidenenorborna-2,5-diene-2,3,5,6-tetracarboxylic acid
tetrakis(phenylamide)
;
_space_group_IT_number 15
_symmetry_cell_setting monoclinic
_symmetry_space_group_name_Hall '-C 2yc'
_symmetry_space_group_name_H-M 'C 1 2/c 1'
_atom_sites_solution_hydrogens geom
_atom_sites_solution_primary direct
_atom_sites_solution_secondary difmap
_audit_creation_method SHELXL-97
_cell_angle_alpha 90.00
_cell_angle_beta 104.708(3)
_cell_angle_gamma 90.00
_cell_formula_units_Z 4
_cell_length_a 26.8424(16)
_cell_length_b 7.8024(6)
_cell_length_c 14.8652(10)
_cell_measurement_reflns_used 5762
_cell_measurement_temperature 143(2)
_cell_measurement_theta_max 28.6
_cell_measurement_theta_min 2.7
_cell_volume 3011.3(4)
_computing_cell_refinement 'SAINT (Bruker, 1998)'
_computing_data_collection 'SMART (Bruker, 1998)'
_computing_data_reduction SAINT
_computing_molecular_graphics 'XP (Siemens, 1994)'
_computing_publication_material SHELXL97
_computing_structure_refinement 'SHELXL97 (Sheldrick, 1997)'
_computing_structure_solution 'SHELXS97 (Sheldrick, 1990)'
_diffrn_ambient_temperature 143(2)
_diffrn_detector_area_resol_mean 8.192
_diffrn_measured_fraction_theta_full 1.000
_diffrn_measured_fraction_theta_max 0.999
_diffrn_measurement_device_type 'Bruker SMART 1000 CCD'
_diffrn_measurement_method \w
_diffrn_radiation_monochromator graphite
_diffrn_radiation_source 'fine-focus sealed tube'
_diffrn_radiation_type MoK\a
_diffrn_radiation_wavelength 0.71073
_diffrn_reflns_av_R_equivalents 0.0427
_diffrn_reflns_av_sigmaI/netI 0.0216
_diffrn_reflns_limit_h_max 36
_diffrn_reflns_limit_h_min -36
_diffrn_reflns_limit_k_max 10
_diffrn_reflns_limit_k_min -10
_diffrn_reflns_limit_l_max 19
_diffrn_reflns_limit_l_min -19
_diffrn_reflns_number 22552
_diffrn_reflns_theta_full 28.00
_diffrn_reflns_theta_max 28.52
_diffrn_reflns_theta_min 1.57
_diffrn_standards_decay_% 0
_diffrn_standards_interval_time 0
_diffrn_standards_number 0
_exptl_absorpt_coefficient_mu 0.088
_exptl_absorpt_correction_type none
_exptl_crystal_colour yellow
_exptl_crystal_density_diffrn 1.343
_exptl_crystal_density_meas ?
_exptl_crystal_density_method 'not measured'
_exptl_crystal_description tablet
_exptl_crystal_F_000 1280
_exptl_crystal_size_max 0.46
_exptl_crystal_size_mid 0.38
_exptl_crystal_size_min 0.19
_refine_diff_density_max 0.349
_refine_diff_density_min -0.193
_refine_ls_extinction_method none
_refine_ls_goodness_of_fit_ref 1.056
_refine_ls_hydrogen_treatment mixed
_refine_ls_matrix_type full
_refine_ls_number_parameters 218
_refine_ls_number_reflns 3818
_refine_ls_number_restraints 0
_refine_ls_restrained_S_all 1.056
_refine_ls_R_factor_all 0.0494
_refine_ls_R_factor_gt 0.0427
_refine_ls_shift/su_max 0.001
_refine_ls_shift/su_mean 0.000
_refine_ls_structure_factor_coef Fsqd
_refine_ls_weighting_details 'calc w = 1/[\s^2^(Fo^2^)+(0.0624P)^2^+1.8321P] where P = (Fo^2^+2Fc^2^)/3'
_refine_ls_weighting_scheme calc
_refine_ls_wR_factor_gt 0.1131
_refine_ls_wR_factor_ref 0.1187
_reflns_number_gt 3255
_reflns_number_total 3818
_reflns_threshold_expression I>2\s(I)
_cod_data_source_file bt6283.cif
_cod_data_source_block I
_cod_depositor_comments
;
The following automatic conversions were performed:

'_exptl_crystal_density_meas' value 'not measured' was changed to '?'
- the value is perceived as not measured.

Automatic conversion script
Id: cif_fix_values 3008 2015-01-20 13:52:24Z robertas 
;
_cod_original_sg_symbol_H-M 'C 2/c'
_cod_database_code 2202316
_cod_database_fobs_code 2202316

loop_
_symmetry_equiv_pos_as_xyz
'x, y, z'
'-x, y, -z+1/2'
'x+1/2, y+1/2, z'
'-x+1/2, y+1/2, -z+1/2'
'-x, -y, -z'
'x, -y, z-1/2'
'-x+1/2, -y+1/2, -z'
'x+1/2, -y+1/2, z-1/2'

loop_
_atom_site_label
_atom_site_fract_x
_atom_site_fract_y
_atom_site_fract_z
_atom_site_U_iso_or_equiv
_atom_site_adp_type
_atom_site_calc_flag
_atom_site_refinement_flags
_atom_site_occupancy
_atom_site_disorder_assembly
_atom_site_disorder_group
_atom_site_type_symbol
O1 0.46797(3) 0.35143(11) 0.52949(5) 0.02332(18) Uani d . 1 . . O
O2 0.36315(3) 0.35672(13) 0.72491(6) 0.0296(2) Uani d . 1 . . O
N1 0.38661(4) 0.36042(13) 0.55369(6) 0.0228(2) Uani d . 1 . . N
N2 0.41657(4) 0.34689(12) 0.87225(6) 0.0210(2) Uani d . 1 . . N
C1 0.50972(4) 0.57821(13) 0.68071(7) 0.0187(2) Uani d . 1 . . C
H1 0.5178 0.6228 0.6229 0.022 Uiso calc R 1 . . H
C2 0.45922(4) 0.47532(13) 0.66846(7) 0.0187(2) Uani d . 1 . . C
C3 0.44755(4) 0.47485(13) 0.75173(7) 0.0186(2) Uani d . 1 . . C
C7 0.5000 0.71112(19) 0.7500 0.0197(3) Uani d S 1 . . C
C8 0.5000 0.8815(2) 0.7500 0.0260(3) Uani d S 1 . . C
C9 0.51408(5) 0.98602(17) 0.67509(10) 0.0355(3) Uani d . 1 . . C
H9A 0.5205 0.9094 0.6270 0.043 Uiso calc R 1 . . H
H9B 0.5452 1.0528 0.7021 0.043 Uiso calc R 1 . . H
H9C 0.4857 1.0640 0.6474 0.043 Uiso calc R 1 . . H
C11 0.43792(4) 0.38790(13) 0.57765(7) 0.0192(2) Uani d . 1 . . C
C12 0.35563(4) 0.30243(15) 0.46707(7) 0.0229(2) Uani d . 1 . . C
C13 0.30257(5) 0.32864(18) 0.44993(9) 0.0308(3) Uani d . 1 . . C
H13 0.2887 0.3827 0.4955 0.037 Uiso calc R 1 . . H
C14 0.27008(5) 0.2755(2) 0.36612(10) 0.0385(3) Uani d . 1 . . C
H14 0.2340 0.2938 0.3543 0.046 Uiso calc R 1 . . H
C15 0.29029(5) 0.1958(2) 0.29948(10) 0.0420(3) Uani d . 1 . . C
H15 0.2681 0.1591 0.2423 0.050 Uiso calc R 1 . . H
C16 0.34278(5) 0.1701(2) 0.31684(9) 0.0400(3) Uani d . 1 . . C
H16 0.3565 0.1166 0.2710 0.048 Uiso calc R 1 . . H
C17 0.37573(5) 0.22157(18) 0.40043(8) 0.0308(3) Uani d . 1 . . C
H17 0.4117 0.2018 0.4121 0.037 Uiso calc R 1 . . H
C18 0.40481(4) 0.38759(14) 0.78059(7) 0.0204(2) Uani d . 1 . . C
C19 0.38458(4) 0.26695(14) 0.92247(8) 0.0224(2) Uani d . 1 . . C
C20 0.40866(5) 0.20366(17) 1.01043(8) 0.0286(3) Uani d . 1 . . C
H20 0.4450 0.2108 1.0327 0.034 Uiso calc R 1 . . H
C21 0.37974(5) 0.13022(19) 1.06563(9) 0.0355(3) Uani d . 1 . . C
H21 0.3964 0.0882 1.1258 0.043 Uiso calc R 1 . . H
C22 0.32671(6) 0.11802(19) 1.03323(10) 0.0364(3) Uani d . 1 . . C
H22 0.3068 0.0684 1.0710 0.044 Uiso calc R 1 . . H
C23 0.30298(5) 0.1786(2) 0.94543(10) 0.0385(3) Uani d . 1 . . C
H23 0.2667 0.1686 0.9228 0.046 Uiso calc R 1 . . H
C24 0.33141(5) 0.25421(19) 0.88948(9) 0.0330(3) Uani d . 1 . . C
H24 0.3146 0.2965 0.8295 0.040 Uiso calc R 1 . . H
H02 0.4486(6) 0.3646(19) 0.9054(11) 0.030(4) Uiso d . 1 . . H
H01 0.3711(6) 0.384(2) 0.5986(11) 0.037(4) Uiso d . 1 . . H

loop_
_atom_site_aniso_label
_atom_site_aniso_U_11
_atom_site_aniso_U_22
_atom_site_aniso_U_33
_atom_site_aniso_U_12
_atom_site_aniso_U_13
_atom_site_aniso_U_23
O1 0.0206(4) 0.0294(4) 0.0208(4) -0.0016(3) 0.0068(3) -0.0005(3)
O2 0.0198(4) 0.0450(5) 0.0239(4) -0.0088(4) 0.0051(3) -0.0015(4)
N1 0.0186(4) 0.0292(5) 0.0205(4) -0.0021(4) 0.0050(3) -0.0023(4)
N2 0.0181(4) 0.0242(5) 0.0215(4) -0.0020(4) 0.0067(3) -0.0008(3)
C1 0.0172(5) 0.0178(5) 0.0213(5) 0.0001(4) 0.0055(4) 0.0016(4)
C2 0.0155(4) 0.0186(5) 0.0216(5) 0.0000(4) 0.0041(4) 0.0016(4)
C3 0.0158(4) 0.0177(5) 0.0219(5) 0.0008(4) 0.0042(4) -0.0001(4)
C7 0.0154(6) 0.0201(7) 0.0239(7) 0.000 0.0055(5) 0.000
C8 0.0219(7) 0.0202(7) 0.0368(9) 0.000 0.0093(6) 0.000
C9 0.0372(7) 0.0217(6) 0.0510(8) -0.0006(5) 0.0174(6) 0.0074(5)
C11 0.0197(5) 0.0190(5) 0.0184(5) -0.0004(4) 0.0040(4) 0.0032(4)
C12 0.0208(5) 0.0251(5) 0.0216(5) -0.0032(4) 0.0031(4) 0.0012(4)
C13 0.0233(6) 0.0360(7) 0.0314(6) 0.0017(5) 0.0038(5) -0.0043(5)
C14 0.0225(6) 0.0494(8) 0.0378(7) 0.0037(6) -0.0027(5) -0.0055(6)
C15 0.0330(7) 0.0571(9) 0.0290(6) -0.0014(6) -0.0049(5) -0.0090(6)
C16 0.0349(7) 0.0572(9) 0.0271(6) -0.0039(6) 0.0066(5) -0.0121(6)
C17 0.0233(6) 0.0416(7) 0.0271(6) -0.0039(5) 0.0058(4) -0.0059(5)
C18 0.0195(5) 0.0213(5) 0.0219(5) -0.0006(4) 0.0076(4) -0.0019(4)
C19 0.0249(5) 0.0217(5) 0.0234(5) -0.0026(4) 0.0112(4) -0.0025(4)
C20 0.0280(6) 0.0336(6) 0.0242(5) -0.0094(5) 0.0065(4) -0.0009(5)
C21 0.0397(7) 0.0428(8) 0.0249(6) -0.0113(6) 0.0098(5) 0.0036(5)
C22 0.0378(7) 0.0426(7) 0.0346(7) -0.0089(6) 0.0199(5) 0.0022(6)
C23 0.0251(6) 0.0531(9) 0.0410(7) -0.0033(6) 0.0153(5) 0.0056(6)
C24 0.0236(6) 0.0467(8) 0.0310(6) 0.0012(5) 0.0111(5) 0.0067(6)

loop_
_atom_type_symbol
_atom_type_description
_atom_type_scat_dispersion_real
_atom_type_scat_dispersion_imag
_atom_type_scat_source
C C 0.0033 0.0016 'International Tables Vol C Tables 4.2.6.8 and 6.1.1.4'
H H 0.0000 0.0000 'International Tables Vol C Tables 4.2.6.8 and 6.1.1.4'
N N 0.0061 0.0033 'International Tables Vol C Tables 4.2.6.8 and 6.1.1.4'
O O 0.0106 0.0060 'International Tables Vol C Tables 4.2.6.8 and 6.1.1.4'

loop_
_geom_angle_atom_site_label_1
_geom_angle_atom_site_label_2
_geom_angle_atom_site_label_3
_geom_angle_site_symmetry_1
_geom_angle_site_symmetry_3
_geom_angle
_geom_angle_publ_flag
C11 N1 C12 . . 127.91(9) ?
C11 N1 H01 . . 114.1(11) ?
C12 N1 H01 . . 118.0(11) ?
C18 N2 C19 . . 127.93(10) ?
C18 N2 H02 . . 117.9(10) ?
C19 N2 H02 . . 114.1(10) ?
C7 C1 C3 . 2_656 98.13(7) ?
C7 C1 C2 . . 97.87(7) ?
C3 C1 C2 2_656 . 106.82(8) ?
C7 C1 H1 . . 117.0 ?
C3 C1 H1 2_656 . 117.0 ?
C2 C1 H1 . . 117.0 ?
C3 C2 C11 . . 134.68(10) y
C3 C2 C1 . . 107.08(9) y
C11 C2 C1 . . 117.87(9) y
C2 C3 C18 . . 129.80(10) y
C2 C3 C1 . 2_656 106.70(9) y
C18 C3 C1 . 2_656 123.41(9) y
C8 C7 C1 . . 132.67(6) ?
C1 C7 C1 . 2_656 94.66(11) ?
C7 C8 C9 . . 122.84(7) ?
C9 C8 C9 . 2_656 114.32(15) ?
C8 C9 H9A . . 109.5 ?
C8 C9 H9B . . 109.5 ?
H9A C9 H9B . . 109.5 ?
C8 C9 H9C . . 109.5 ?
H9A C9 H9C . . 109.5 ?
H9B C9 H9C . . 109.5 ?
O1 C11 N1 . . 125.54(10) ?
O1 C11 C2 . . 118.14(9) ?
N1 C11 C2 . . 116.28(9) ?
C17 C12 C13 . . 119.84(11) ?
C17 C12 N1 . . 123.12(10) ?
C13 C12 N1 . . 117.05(10) ?
C14 C13 C12 . . 119.90(12) ?
C14 C13 H13 . . 120.0 ?
C12 C13 H13 . . 120.0 ?
C13 C14 C15 . . 120.12(12) ?
C13 C14 H14 . . 119.9 ?
C15 C14 H14 . . 119.9 ?
C16 C15 C14 . . 119.70(12) ?
C16 C15 H15 . . 120.1 ?
C14 C15 H15 . . 120.1 ?
C15 C16 C17 . . 120.86(13) ?
C15 C16 H16 . . 119.6 ?
C17 C16 H16 . . 119.6 ?
C16 C17 C12 . . 119.56(12) ?
C16 C17 H17 . . 120.2 ?
C12 C17 H17 . . 120.2 ?
O2 C18 N2 . . 124.63(10) ?
O2 C18 C3 . . 121.97(10) ?
N2 C18 C3 . . 113.39(9) ?
C24 C19 C20 . . 119.72(10) ?
C24 C19 N2 . . 123.42(10) ?
C20 C19 N2 . . 116.83(10) ?
C21 C20 C19 . . 120.33(11) ?
C21 C20 H20 . . 119.8 ?
C19 C20 H20 . . 119.8 ?
C22 C21 C20 . . 120.15(12) ?
C22 C21 H21 . . 119.9 ?
C20 C21 H21 . . 119.9 ?
C23 C22 C21 . . 119.43(12) ?
C23 C22 H22 . . 120.3 ?
C21 C22 H22 . . 120.3 ?
C22 C23 C24 . . 121.14(12) ?
C22 C23 H23 . . 119.4 ?
C24 C23 H23 . . 119.4 ?
C19 C24 C23 . . 119.22(12) ?
C19 C24 H24 . . 120.4 ?
C23 C24 H24 . . 120.4 ?

loop_
_geom_bond_atom_site_label_1
_geom_bond_atom_site_label_2
_geom_bond_site_symmetry_2
_geom_bond_distance
_geom_bond_publ_flag
O1 C11 . 1.2399(13) ?
O2 C18 . 1.2343(14) ?
N1 C11 . 1.3493(14) ?
N1 C12 . 1.4180(14) ?
N1 H01 . 0.891(17) ?
N2 C18 . 1.3560(14) ?
N2 C19 . 1.4175(13) ?
N2 H02 . 0.887(16) ?
C1 C7 . 1.5300(14) ?
C1 C3 2_656 1.5457(14) ?
C1 C2 . 1.5459(14) ?
C1 H1 . 1.0000 ?
C2 C3 . 1.3518(14) ?
C2 C11 . 1.4907(14) ?
C3 C18 . 1.4879(14) ?
C7 C8 . 1.329(2) ?
C8 C9 . 1.5039(15) ?
C9 H9A . 0.9800 ?
C9 H9B . 0.9800 ?
C9 H9C . 0.9800 ?
C12 C17 . 1.3934(16) ?
C12 C13 . 1.3966(16) ?
C13 C14 . 1.3903(18) ?
C13 H13 . 0.9500 ?
C14 C15 . 1.392(2) ?
C14 H14 . 0.9500 ?
C15 C16 . 1.381(2) ?
C15 H15 . 0.9500 ?
C16 C17 . 1.3890(17) ?
C16 H16 . 0.9500 ?
C17 H17 . 0.9500 ?
C19 C24 . 1.3900(17) ?
C19 C20 . 1.3936(16) ?
C20 C21 . 1.3885(16) ?
C20 H20 . 0.9500 ?
C21 C22 . 1.385(2) ?
C21 H21 . 0.9500 ?
C22 C23 . 1.382(2) ?
C22 H22 . 0.9500 ?
C23 C24 . 1.3944(17) ?
C23 H23 . 0.9500 ?
C24 H24 . 0.9500 ?

loop_
_geom_hbond_atom_site_label_D
_geom_hbond_atom_site_label_H
_geom_hbond_atom_site_label_A
_geom_hbond_site_symmetry_A
_geom_hbond_distance_DH
_geom_hbond_distance_HA
_geom_hbond_distance_DA
_geom_hbond_angle_DHA
N1 H01 O2 . 0.891(17) 1.955(17) 2.7729(13) 152.0(15)
N2 H02 O1 2_656 0.887(16) 2.205(16) 3.0726(12) 166.0(14)
C1 H1 O1 5_666 1.00 2.40 3.3725(13) 164

loop_
_geom_torsion_atom_site_label_1
_geom_torsion_atom_site_label_2
_geom_torsion_atom_site_label_3
_geom_torsion_atom_site_label_4
_geom_torsion_site_symmetry_1
_geom_torsion_site_symmetry_4
_geom_torsion
_geom_torsion_publ_flag
C7 C1 C2 C3 . . -35.22(10) ?
C3 C1 C2 C3 2_656 . 65.80(10) ?
C7 C1 C2 C11 . . 150.74(9) ?
C3 C1 C2 C11 2_656 . -108.25(10) ?
C11 C2 C3 C18 . . -3.9(2) ?
C1 C2 C3 C18 . . -176.45(10) ?
C11 C2 C3 C1 . 2_656 172.81(11) ?
C1 C2 C3 C1 . 2_656 0.21(10) ?
C3 C1 C7 C8 2_656 . 125.81(5) ?
C2 C1 C7 C8 . . -125.84(5) ?
C3 C1 C7 C1 2_656 2_656 -54.19(5) ?
C2 C1 C7 C1 . 2_656 54.16(5) ?
C1 C7 C8 C9 . . -3.85(8) ?
C1 C7 C8 C9 2_656 . 176.15(8) ?
C1 C7 C8 C9 . 2_656 176.15(9) ?
C1 C7 C8 C9 2_656 2_656 -3.85(9) ?
C12 N1 C11 O1 . . -7.10(19) ?
C12 N1 C11 C2 . . 170.58(10) ?
C3 C2 C11 O1 . . -148.12(12) y
C1 C2 C11 O1 . . 23.86(14) y
C3 C2 C11 N1 . . 34.02(17) y
C1 C2 C11 N1 . . -154.00(9) y
C11 N1 C12 C17 . . 17.68(19) ?
C11 N1 C12 C13 . . -162.64(12) ?
C17 C12 C13 C14 . . -0.6(2) ?
N1 C12 C13 C14 . . 179.67(12) ?
C12 C13 C14 C15 . . 0.3(2) ?
C13 C14 C15 C16 . . -0.2(2) ?
C14 C15 C16 C17 . . 0.6(3) ?
C15 C16 C17 C12 . . -1.0(2) ?
C13 C12 C17 C16 . . 1.0(2) ?
N1 C12 C17 C16 . . -179.35(13) ?
C19 N2 C18 O2 . . -1.51(19) ?
C19 N2 C18 C3 . . 178.59(10) ?
C2 C3 C18 O2 . . -28.73(18) y
C1 C3 C18 O2 2_656 . 155.10(11) y
C2 C3 C18 N2 . . 151.17(11) y
C1 C3 C18 N2 2_656 . -25.00(14) y
C18 N2 C19 C24 . . -16.11(18) ?
C18 N2 C19 C20 . . 165.85(11) ?
C24 C19 C20 C21 . . -0.89(19) ?
N2 C19 C20 C21 . . 177.22(11) ?
C19 C20 C21 C22 . . 0.6(2) ?
C20 C21 C22 C23 . . 0.4(2) ?
C21 C22 C23 C24 . . -1.0(2) ?
C20 C19 C24 C23 . . 0.3(2) ?
N2 C19 C24 C23 . . -177.71(12) ?
C22 C23 C24 C19 . . 0.7(2) ?
